data_4505818
loop_
_publ_author_name
'Luo, Tzy-Jiun M.'
'Palmore, G. Tayhas R.'

_publ_section_title
;
 Engineering Crystalline Architecture with Supramolecular Tapes:&#x2009;
 Studies on Secondary Donor&#x2212;Acceptor Interactions in Cocrystals of
 the Cyclic Dipeptide of Glycine
;
_journal_issue 5
_journal_name_full 'Crystal Growth &amp; Design'
_journal_page_first 337
_journal_paper_doi 10.1021/cg025535d
_journal_volume 2
_journal_year 2002
_chemical_formula_sum 'C12 H10 Cl2 N2 O6'
_chemical_formula_weight 349.12
_chemical_name_systematic
;
 diketopiperazine + 2,5-dichloroterephthalic acid
;
_space_group_IT_number 2
_symmetry_cell_setting triclinic
_symmetry_space_group_name_Hall '-P 1'
_symmetry_space_group_name_H-M 'P -1'
_atom_sites_solution_hydrogens geom
_atom_sites_solution_primary direct
_atom_sites_solution_secondary difmap
_audit_creation_method SHELXL-97
_cell_angle_alpha 100.371(4)
_cell_angle_beta 97.433(4)
_cell_angle_gamma 92.838(4)
_cell_formula_units_Z 1
_cell_length_a 6.6393(12)
_cell_length_b 6.9913(13)
_cell_length_c 7.0627(14)
_cell_measurement_temperature 90(2)
_cell_volume 318.87(10)
_computing_cell_refinement 'Bruker SAINT'
_computing_data_collection 'Bruker SMART'
_computing_data_reduction 'Bruker SAINT'
_computing_molecular_graphics 'SHELXTL 5.03, XP (Sheldrick, 1994)'
_computing_publication_material 'SHELXL-97 (Sheldrick, 1997)'
_computing_structure_refinement 'SHELXL-97 (Sheldrick, 1997)'
_computing_structure_solution 'SHELXS-97 (Sheldrick, 1990)'
_diffrn_ambient_temperature 90(2)
_diffrn_measured_fraction_theta_full 0.897
_diffrn_measured_fraction_theta_max 0.897
_diffrn_measurement_device_type 'Bruker SMART 1000'
_diffrn_measurement_method \w
_diffrn_radiation_monochromator graphite
_diffrn_radiation_source 'normal-focus sealed tube'
_diffrn_radiation_type MoK\a
_diffrn_radiation_wavelength 0.71073
_diffrn_reflns_av_R_equivalents 0.0693
_diffrn_reflns_av_sigmaI/netI 0.0714
_diffrn_reflns_limit_h_max 7
_diffrn_reflns_limit_h_min -9
_diffrn_reflns_limit_k_max 9
_diffrn_reflns_limit_k_min -10
_diffrn_reflns_limit_l_max 9
_diffrn_reflns_limit_l_min -10
_diffrn_reflns_number 3064
_diffrn_reflns_theta_full 31.52
_diffrn_reflns_theta_max 31.52
_diffrn_reflns_theta_min 2.96
_diffrn_standards_decay_% <0.1
_diffrn_standards_number '50 frames remeasured'
_exptl_absorpt_coefficient_mu 0.544
_exptl_absorpt_correction_T_max 0.9476
_exptl_absorpt_correction_T_min 0.9084
_exptl_absorpt_correction_type none
_exptl_crystal_colour colorless
_exptl_crystal_density_diffrn 1.818
_exptl_crystal_density_method 'not measured'
_exptl_crystal_description block
_exptl_crystal_F_000 178
_exptl_crystal_size_max 0.18
_exptl_crystal_size_mid 0.12
_exptl_crystal_size_min 0.10
_refine_diff_density_max 0.653
_refine_diff_density_min -0.476
_refine_diff_density_rms 0.119
_refine_ls_extinction_method none
_refine_ls_goodness_of_fit_ref 0.986
_refine_ls_hydrogen_treatment mixed
_refine_ls_matrix_type full
_refine_ls_number_parameters 120
_refine_ls_number_reflns 1914
_refine_ls_number_restraints 0
_refine_ls_restrained_S_all 0.986
_refine_ls_R_factor_all 0.0577
_refine_ls_R_factor_gt 0.0418
_refine_ls_shift/su_max 0.000
_refine_ls_shift/su_mean 0.000
_refine_ls_structure_factor_coef Fsqd
_refine_ls_weighting_details 'calc w=1/[\s^2^(Fo^2^)+(0.0535P)^2^+0.0000P] where P=(Fo^2^+2Fc^2^)/3'
_refine_ls_weighting_scheme calc
_refine_ls_wR_factor_gt 0.1004
_refine_ls_wR_factor_ref 0.1067
_reflns_number_gt 1479
_reflns_number_total 1914
_reflns_threshold_expression >2sigma(I)
_cod_data_source_file cg025535d_s7.cif
_cod_data_source_block tl27fm
_cod_original_sg_symbol_H-M P21/c
_cod_database_code 4505818

loop_
_symmetry_equiv_pos_as_xyz
'x, y, z'
'-x, -y, -z'

loop_
_atom_site_label
_atom_site_type_symbol
_atom_site_fract_x
_atom_site_fract_y
_atom_site_fract_z
_atom_site_U_iso_or_equiv
_atom_site_adp_type
_atom_site_occupancy
_atom_site_symmetry_multiplicity
_atom_site_calc_flag
Cl1 Cl 0.21002(7) 0.12120(7) 0.91757(7) 0.01712(14) Uani 1 1 d
C1 C 0.3902(3) 0.1690(3) 0.4733(3) 0.0134(3) Uani 1 1 d
O1 O 0.2906(2) 0.3105(2) 0.4492(2) 0.0166(3) Uani 1 1 d
N1 N 0.5850(2) 0.1902(2) 0.5513(2) 0.0145(3) Uani 1 1 d
H1N H 0.634(4) 0.312(4) 0.590(4) 0.020(6) Uiso 1 1 d
C2 C 0.7122(3) 0.0340(3) 0.5877(3) 0.0155(4) Uani 1 1 d
H2A H 0.764(4) 0.050(4) 0.731(4) 0.023(6) Uiso 1 1 d
H2B H 0.836(5) 0.044(5) 0.515(4) 0.037(8) Uiso 1 1 d
C3 C 0.3037(3) 0.5042(3) 0.8936(3) 0.0113(3) Uani 1 1 d
C4 C 0.3639(3) 0.3372(3) 0.9627(3) 0.0117(3) Uani 1 1 d
C5 C 0.5550(3) 0.3342(3) 1.0669(3) 0.0122(3) Uani 1 1 d
H5 H 0.590(4) 0.224(3) 1.116(3) 0.016(6) Uiso 1 1 d
C6 C 0.0969(3) 0.5189(3) 0.7859(3) 0.0117(3) Uani 1 1 d
O6A O -0.0451(2) 0.3990(2) 0.7700(2) 0.0163(3) Uani 1 1 d
O6B O 0.0848(2) 0.6810(2) 0.7128(2) 0.0159(3) Uani 1 1 d
H6 H -0.040(5) 0.678(5) 0.650(5) 0.049(9) Uiso 1 1 d

loop_
_atom_site_aniso_label
_atom_site_aniso_U_11
_atom_site_aniso_U_22
_atom_site_aniso_U_33
_atom_site_aniso_U_23
_atom_site_aniso_U_13
_atom_site_aniso_U_12
Cl1 0.0119(2) 0.0124(2) 0.0268(3) 0.00638(17) -0.00085(16) -0.00212(15)
C1 0.0104(8) 0.0199(9) 0.0106(8) 0.0029(7) 0.0036(6) 0.0005(7)
O1 0.0121(6) 0.0172(7) 0.0201(7) 0.0028(5) 0.0015(5) 0.0029(5)
N1 0.0099(7) 0.0147(8) 0.0181(8) 0.0020(6) 0.0011(6) -0.0003(6)
C2 0.0090(8) 0.0175(9) 0.0201(9) 0.0052(7) 0.0000(7) 0.0009(6)
C3 0.0092(7) 0.0135(8) 0.0120(8) 0.0026(6) 0.0035(6) 0.0009(6)
C4 0.0102(8) 0.0107(7) 0.0142(8) 0.0015(6) 0.0035(6) -0.0014(6)
C5 0.0104(8) 0.0129(8) 0.0141(8) 0.0032(6) 0.0030(6) 0.0013(6)
C6 0.0107(8) 0.0123(8) 0.0123(8) 0.0014(6) 0.0032(6) 0.0023(6)
O6A 0.0110(6) 0.0163(6) 0.0219(7) 0.0055(5) 0.0020(5) -0.0014(5)
O6B 0.0107(6) 0.0148(6) 0.0229(7) 0.0073(5) -0.0003(5) 0.0009(5)

loop_
_atom_type_symbol
_atom_type_description
_atom_type_scat_dispersion_real
_atom_type_scat_dispersion_imag
_atom_type_scat_source
C C 0.0033 0.0016 'International Tables Vol C Tables 4.2.6.8 and 6.1.1.4'
H H 0.0000 0.0000 'International Tables Vol C Tables 4.2.6.8 and 6.1.1.4'
N N 0.0061 0.0033 'International Tables Vol C Tables 4.2.6.8 and 6.1.1.4'
O O 0.0106 0.0060 'International Tables Vol C Tables 4.2.6.8 and 6.1.1.4'
Cl Cl 0.1484 0.1585 'International Tables Vol C Tables 4.2.6.8 and 6.1.1.4'

loop_
_geom_angle_atom_site_label_1
_geom_angle_atom_site_label_2
_geom_angle_atom_site_label_3
_geom_angle
_geom_angle_site_symmetry_1
_geom_angle_site_symmetry_3
O1 C1 N1 122.17(17) . .
O1 C1 C2 119.21(16) . 2_656
N1 C1 C2 118.62(17) . 2_656
C1 N1 C2 125.95(16) . .
C1 N1 H1N 114.2(17) . .
C2 N1 H1N 119.7(17) . .
N1 C2 C1 115.42(15) . 2_656
N1 C2 H2A 110.6(15) . .
C1 C2 H2A 106.2(14) 2_656 .
N1 C2 H2B 107.6(17) . .
C1 C2 H2B 108.9(18) 2_656 .
H2A C2 H2B 108(2) . .
C5 C3 C4 117.09(16) 2_667 .
C5 C3 C6 119.21(16) 2_667 .
C4 C3 C6 123.68(16) . .
C5 C4 C3 121.13(16) . .
C5 C4 Cl1 116.05(14) . .
C3 C4 Cl1 122.79(14) . .
C4 C5 C3 121.77(16) . 2_667
C4 C5 H5 119.9(15) . .
C3 C5 H5 118.3(15) 2_667 .
O6A C6 O6B 123.39(17) . .
O6A C6 C3 124.09(16) . .
O6B C6 C3 112.51(15) . .
C6 O6B H6 107(2) . .

loop_
_geom_bond_atom_site_label_1
_geom_bond_atom_site_label_2
_geom_bond_distance
_geom_bond_site_symmetry_2
Cl1 C4 1.7367(18) .
C1 O1 1.241(2) .
C1 N1 1.329(2) .
C1 C2 1.506(3) 2_656
N1 C2 1.452(2) .
N1 H1N 0.88(3) .
C2 C1 1.506(3) 2_656
C2 H2A 1.01(3) .
C2 H2B 1.03(3) .
C3 C5 1.396(2) 2_667
C3 C4 1.400(2) .
C3 C6 1.499(3) .
C4 C5 1.385(3) .
C5 C3 1.396(2) 2_667
C5 H5 0.93(2) .
C6 O6A 1.210(2) .
C6 O6B 1.329(2) .
O6B H6 0.88(4) .
